data_1514070
loop_
_publ_author_name
'David, W. I. F.'
'Thackeray, M. M.'
'de Picciotto, L. A.'
'Goodenough, J. B.'

_publ_section_title
;
 Structure refinement of the spinel-related phases Li2 Mn2 O4 and Li.2 Mn2
 O4
;
_journal_coden_ASTM JSSCBI
_journal_name_full 'Journal of Solid State Chemistry'
_journal_page_first 316
_journal_page_last 323
_journal_paper_doi 10.1016/0022-4596(87)90369-0
_journal_volume 67
_journal_year 1987
_chemical_formula_structural 'Li2 Mn2 O4'
_chemical_formula_sum 'Li2 Mn2 O4'
_chemical_name_systematic 'Dilithium Dimanganese Oxide'
_space_group_IT_number 141
_symmetry_Int_Tables_number 141
_symmetry_space_group_name_Hall '-I 4bd 2'
_symmetry_space_group_name_H-M 'I 41/a m d :2'
_audit_creation_date 1988/05/17
_audit_update_record 2013/08/01
_cell_angle_alpha 90.
_cell_angle_beta 90.
_cell_angle_gamma 90.
_cell_formula_units_Z 4
_cell_length_a 5.653
_cell_length_b 5.653
_cell_length_c 9.329
_cell_volume 298.121
_refine_ls_R_factor_all 0.097
_cod_data_source_file 'data_Li2Mn2O4melanie202500.cif'
_cod_data_source_block /var/www/cod/tmp/uploads/1395910607.98-D290F29E9218B844.cif
_cod_original_cell_volume 298.12
_cod_original_sg_symbol_H-M 'I 41/a m d Z'
_cod_database_code 1514070

loop_
_symmetry_equiv_pos_site_id
_symmetry_equiv_pos_as_xyz
1 'y+1/4, x+3/4, -z+1/4'
2 'y+1/4, -x+3/4, -z+1/4'
3 'x, y+1/2, -z'
4 'x, -y, -z'
5 '-y+3/4, x+3/4, -z+1/4'
6 '-y+3/4, -x+3/4, -z+1/4'
7 '-x, y+1/2, -z'
8 '-x, -y, -z'
9 '-y+3/4, -x+1/4, z+3/4'
10 '-y+3/4, x+1/4, z+3/4'
11 '-x, -y+1/2, z'
12 '-x, y, z'
13 'y+1/4, -x+1/4, z+3/4'
14 'y+1/4, x+1/4, z+3/4'
15 'x, -y+1/2, z'
16 'x, y, z'
17 'y+3/4, x+1/4, -z+3/4'
18 'y+3/4, -x+1/4, -z+3/4'
19 'x+1/2, y, -z+1/2'
20 'x+1/2, -y+1/2, -z+1/2'
21 '-y+1/4, x+1/4, -z+3/4'
22 '-y+1/4, -x+1/4, -z+3/4'
23 '-x+1/2, y, -z+1/2'
24 '-x+1/2, -y+1/2, -z+1/2'
25 '-y+1/4, -x+3/4, z+1/4'
26 '-y+1/4, x+3/4, z+1/4'
27 '-x+1/2, -y, z+1/2'
28 '-x+1/2, y+1/2, z+1/2'
29 'y+3/4, -x+3/4, z+1/4'
30 'y+3/4, x+3/4, z+1/4'
31 'x+1/2, -y, z+1/2'
32 'x+1/2, y+1/2, z+1/2'

loop_
_atom_site_label
_atom_site_type_symbol
_atom_site_symmetry_multiplicity
_atom_site_Wyckoff_symbol
_atom_site_fract_x
_atom_site_fract_y
_atom_site_fract_z
_atom_site_occupancy
_atom_site_attached_hydrogens
_atom_site_B_iso_or_equiv
Li1 Li1+ 4 a 0 0.75 0.125 0.43(5) 0 2.9
Li2 Li1+ 8 c 0 0 0 0.79(3) 0 2.
Mn1 Mn3+ 8 d 0 0 0.5 1. 0 0.45(5)
O1 O2- 16 h 0 0.0089(2) 0.2530(2) 1. 0 0.55(2)

loop_
_atom_type_symbol
_atom_type_oxidation_number
Li1+ 1
Mn3+ 3
O2- -2
